data_7030851
loop_
_publ_author_name
'Chen, Wen-Bin'
'Li, Zhi-Xin'
'Yu, Xin-Wei'
'Yang, Meng'
'Qiu, Yan-Xuan'
'Dong, Wen'
'Sun, Ya-Qiu'

_publ_section_title
;
 Syntheses, structures and properties of 5-azotetrazolyl salicylic acid
 and its dilanthanide complexes.
;
_journal_issue 24
_journal_name_full 'Dalton transactions (Cambridge, England : 2003)'
_journal_page_first 9090
_journal_page_last 9097
_journal_paper_doi 10.1039/c4dt00278d
_journal_volume 43
_journal_year 2014
_chemical_formula_sum 'C8 H8 N6 O4'
_chemical_formula_weight 252.20
_chemical_name_systematic
; 
 ? 
;
_space_group_IT_number 14
_symmetry_cell_setting monoclinic
_symmetry_space_group_name_Hall '-P 2yn'
_symmetry_space_group_name_H-M 'P 1 21/n 1'
_atom_sites_solution_hydrogens geom
_atom_sites_solution_primary direct
_atom_sites_solution_secondary difmap
_audit_creation_method SHELXL-97
_cell_angle_alpha 90.00
_cell_angle_beta 91.158(4)
_cell_angle_gamma 90.00
_cell_formula_units_Z 4
_cell_length_a 3.9726(2)
_cell_length_b 10.6370(6)
_cell_length_c 24.5982(13)
_cell_measurement_reflns_used 2958
_cell_measurement_temperature 296(2)
_cell_measurement_theta_max 25.00
_cell_measurement_theta_min 0.00
_cell_volume 1039.22(10)
_computing_cell_refinement 'Bruker SMART'
_computing_data_collection 'Bruker SMART'
_computing_data_reduction 'Bruker SMART'
_computing_molecular_graphics 'Bruker SHELXTL'
_computing_publication_material 'Bruker SHELXTL'
_computing_structure_refinement 'SHELXL-97 (Sheldrick, 1997)'
_computing_structure_solution 'SHELXS-97 (Sheldrick, 1990)'
_diffrn_ambient_temperature 296(2)
_diffrn_detector_area_resol_mean none
_diffrn_measured_fraction_theta_full 0.998
_diffrn_measured_fraction_theta_max 0.998
_diffrn_measurement_device_type 'CCD area detector'
_diffrn_measurement_method 'phi and omega scans'
_diffrn_radiation_monochromator graphite
_diffrn_radiation_source 'fine-focus sealed tube'
_diffrn_radiation_type MoK\a
_diffrn_radiation_wavelength 0.71073
_diffrn_reflns_av_R_equivalents 0.0318
_diffrn_reflns_av_unetI/netI 0.0302
_diffrn_reflns_limit_h_max 4
_diffrn_reflns_limit_h_min -4
_diffrn_reflns_limit_k_max 12
_diffrn_reflns_limit_k_min -12
_diffrn_reflns_limit_l_max 24
_diffrn_reflns_limit_l_min -29
_diffrn_reflns_number 6711
_diffrn_reflns_theta_full 25.00
_diffrn_reflns_theta_max 25.00
_diffrn_reflns_theta_min 1.66
_diffrn_standards_decay_% none
_diffrn_standards_interval_count none
_diffrn_standards_interval_time none
_diffrn_standards_number none
_exptl_absorpt_coefficient_mu 0.133
_exptl_absorpt_correction_T_max 0.980
_exptl_absorpt_correction_T_min 0.962
_exptl_absorpt_correction_type empirical
_exptl_absorpt_process_details SADABS
_exptl_crystal_colour yellow
_exptl_crystal_density_diffrn 1.612
_exptl_crystal_density_meas ?
_exptl_crystal_density_method 'not measured'
_exptl_crystal_description block
_exptl_crystal_F_000 520.0
_exptl_crystal_size_max 0.31
_exptl_crystal_size_mid 0.24
_exptl_crystal_size_min 0.15
_refine_diff_density_max 0.516
_refine_diff_density_min -0.488
_refine_diff_density_rms 0.060
_refine_ls_extinction_coef 0.015(3)
_refine_ls_extinction_expression Fc^*^=kFc[1+0.001xFc^2^\l^3^/sin(2\q)]^-1/4^
_refine_ls_extinction_method SHELXL
_refine_ls_goodness_of_fit_ref 1.090
_refine_ls_hydrogen_treatment mixed
_refine_ls_matrix_type full
_refine_ls_number_parameters 174
_refine_ls_number_reflns 1835
_refine_ls_number_restraints 5
_refine_ls_restrained_S_all 1.095
_refine_ls_R_factor_all 0.0710
_refine_ls_R_factor_gt 0.0561
_refine_ls_shift/su_max 0.011
_refine_ls_shift/su_mean 0.004
_refine_ls_structure_factor_coef Fsqd
_refine_ls_weighting_details 'calc w=1/[\s^2^(Fo^2^)+(0.0890P)^2^+0.6598P] where P=(Fo^2^+2Fc^2^)/3'
_refine_ls_weighting_scheme calc
_refine_ls_wR_factor_gt 0.1563
_refine_ls_wR_factor_ref 0.1663
_reflns_number_gt 1436
_reflns_number_total 1835
_reflns_threshold_expression >2sigma(I)
_cod_data_source_file c4dt00278d2.cif
_cod_data_source_block 1
_cod_depositor_comments
;Adding full bibliography for 7030851--7030857.cif.

The following automatic conversions were performed:

'_exptl_crystal_density_meas' value 'not measured' was changed to '?'
- the value is perceived as not measured.

Automatic conversion script
Id: cif_fix_values 3008 2015-01-20 13:52:24Z robertas 
;
_cod_original_sg_symbol_Hall -P2yn
_cod_original_sg_symbol_H-M P21/n
_cod_original_formula_sum 'C8 H8 N6 O4 '
_cod_database_code 7030851

loop_
_symmetry_equiv_pos_as_xyz
'x, y, z'
'-x+1/2, y+1/2, -z+1/2'
'-x, -y, -z'
'x-1/2, -y-1/2, z-1/2'

loop_
_atom_site_label
_atom_site_type_symbol
_atom_site_fract_x
_atom_site_fract_y
_atom_site_fract_z
_atom_site_U_iso_or_equiv
_atom_site_adp_type
_atom_site_occupancy
_atom_site_symmetry_multiplicity
_atom_site_calc_flag
_atom_site_refinement_flags
N1 N 0.6380(6) 0.2581(2) -0.05473(9) 0.0363(6) Uani 1 1 d .
N2 N 0.5555(6) 0.1665(2) -0.08427(9) 0.0363(6) Uani 1 1 d .
N3 N 0.8546(6) 0.2775(2) -0.15650(9) 0.0345(6) Uani 1 1 d .
N6 N 0.6008(6) 0.1002(2) -0.17624(9) 0.0383(6) Uani 1 1 d .
H5 H 0.4894 0.0313 -0.1730 0.046 Uiso 1 1 calc R
N5 N 0.7375(6) 0.1445(2) -0.22083(9) 0.0389(6) Uani 1 1 d .
N4 N 0.8920(6) 0.2510(2) -0.20890(9) 0.0381(6) Uani 1 1 d .
C7 C 0.6815(7) 0.4556(3) 0.12276(11) 0.0311(6) Uani 1 1 d .
C3 C 0.2666(7) 0.1545(3) 0.07569(11) 0.0350(7) Uani 1 1 d .
H3 H 0.1435 0.0888 0.0904 0.042 Uiso 1 1 calc R
C4 C 0.3452(7) 0.1524(3) 0.02165(11) 0.0335(7) Uani 1 1 d .
H4 H 0.2738 0.0860 -0.0003 0.040 Uiso 1 1 calc R
C1 C 0.5600(6) 0.3526(2) 0.08710(10) 0.0281(6) Uani 1 1 d .
C2 C 0.3695(7) 0.2542(2) 0.10876(11) 0.0301(6) Uani 1 1 d .
C6 C 0.6366(7) 0.3490(3) 0.03239(11) 0.0303(6) Uani 1 1 d .
H6 H 0.7600 0.4143 0.0174 0.036 Uiso 1 1 calc R
C8 C 0.6695(7) 0.1827(3) -0.13764(11) 0.0313(6) Uani 1 1 d .
C5 C 0.5328(7) 0.2503(3) -0.00024(11) 0.0312(6) Uani 1 1 d .
O2 O 0.5998(5) 0.46282(19) 0.17052(8) 0.0434(6) Uani 1 1 d .
O1 O 0.8811(5) 0.53420(19) 0.09924(8) 0.0415(6) Uani 1 1 d D
H1 H 0.9614 0.5826 0.1220 0.062 Uiso 1 1 calc RD
O3 O 0.2787(6) 0.2525(2) 0.16140(8) 0.0411(6) Uani 1 1 d D
O4 O 0.8189(6) 0.0921(2) 0.22652(10) 0.0552(7) Uani 1 1 d D
H2 H 0.352(10) 0.319(3) 0.1724(17) 0.083 Uiso 1 1 d D
H7 H 0.925(9) 0.050(4) 0.2506(13) 0.083 Uiso 1 1 d D
H8 H 0.975(8) 0.134(3) 0.2098(14) 0.083 Uiso 1 1 d D

loop_
_atom_site_aniso_label
_atom_site_aniso_U_11
_atom_site_aniso_U_22
_atom_site_aniso_U_33
_atom_site_aniso_U_23
_atom_site_aniso_U_13
_atom_site_aniso_U_12
N1 0.0440(14) 0.0397(15) 0.0252(13) -0.0036(11) 0.0034(10) -0.0017(11)
N2 0.0489(14) 0.0333(14) 0.0269(13) -0.0029(10) 0.0046(11) -0.0014(11)
N3 0.0444(13) 0.0315(13) 0.0279(13) -0.0017(10) 0.0045(10) -0.0017(10)
N6 0.0522(15) 0.0315(13) 0.0313(14) -0.0046(11) 0.0042(11) -0.0084(11)
N5 0.0514(15) 0.0391(15) 0.0263(13) -0.0041(11) 0.0054(11) 0.0018(11)
N4 0.0487(14) 0.0407(15) 0.0253(13) 0.0015(11) 0.0073(11) -0.0009(11)
C7 0.0360(14) 0.0305(15) 0.0269(15) -0.0003(12) 0.0008(11) 0.0019(11)
C3 0.0431(16) 0.0300(15) 0.0321(16) 0.0034(12) 0.0068(12) -0.0040(12)
C4 0.0411(15) 0.0287(15) 0.0310(16) -0.0059(11) 0.0020(13) -0.0007(11)
C1 0.0317(13) 0.0294(14) 0.0232(14) 0.0010(11) 0.0010(11) 0.0031(11)
C2 0.0346(14) 0.0332(15) 0.0227(14) 0.0022(11) 0.0040(11) 0.0044(11)
C6 0.0346(14) 0.0305(15) 0.0260(15) 0.0020(11) 0.0053(11) -0.0010(11)
C8 0.0388(15) 0.0301(15) 0.0249(14) -0.0023(11) 0.0011(12) 0.0023(11)
C5 0.0352(14) 0.0351(16) 0.0234(14) -0.0012(12) 0.0043(11) 0.0024(12)
O2 0.0596(14) 0.0464(13) 0.0245(11) -0.0066(9) 0.0060(9) -0.0082(10)
O1 0.0546(13) 0.0381(12) 0.0320(12) -0.0072(9) 0.0066(10) -0.0124(10)
O3 0.0594(13) 0.0425(13) 0.0219(11) 0.0000(9) 0.0102(9) -0.0091(10)
O4 0.0603(15) 0.0564(16) 0.0490(15) 0.0072(11) 0.0045(12) -0.0032(12)

loop_
_atom_type_symbol
_atom_type_description
_atom_type_scat_dispersion_real
_atom_type_scat_dispersion_imag
_atom_type_scat_source
C C 0.0033 0.0016 'International Tables Vol C Tables 4.2.6.8 and 6.1.1.4'
H H 0.0000 0.0000 'International Tables Vol C Tables 4.2.6.8 and 6.1.1.4'
N N 0.0061 0.0033 'International Tables Vol C Tables 4.2.6.8 and 6.1.1.4'
O O 0.0106 0.0060 'International Tables Vol C Tables 4.2.6.8 and 6.1.1.4'

loop_
_geom_angle_atom_site_label_1
_geom_angle_atom_site_label_2
_geom_angle_atom_site_label_3
_geom_angle
N2 N1 C5 115.1(2)
N1 N2 C8 111.1(2)
N4 N3 C8 104.4(2)
C8 N6 N5 106.1(2)
C8 N6 H5 126.9
N5 N6 H5 126.9
N4 N5 N6 108.6(2)
N5 N4 N3 109.7(2)
O2 C7 O1 124.3(3)
O2 C7 C1 121.6(2)
O1 C7 C1 114.1(2)
C4 C3 C2 120.6(2)
C4 C3 H3 119.7
C2 C3 H3 119.7
C3 C4 C5 119.7(3)
C3 C4 H4 120.1
C5 C4 H4 120.1
C6 C1 C2 118.6(2)
C6 C1 C7 121.4(2)
C2 C1 C7 120.0(2)
O3 C2 C3 117.9(2)
O3 C2 C1 122.0(2)
C3 C2 C1 120.0(2)
C5 C6 C1 121.1(2)
C5 C6 H6 119.4
C1 C6 H6 119.4
N6 C8 N3 111.1(2)
N6 C8 N2 121.6(2)
N3 C8 N2 127.3(2)
C6 C5 C4 119.9(2)
C6 C5 N1 114.6(2)
C4 C5 N1 125.4(2)
C7 O1 H1 109.5
C2 O3 H2 102(3)
H7 O4 H8 104(3)

loop_
_geom_bond_atom_site_label_1
_geom_bond_atom_site_label_2
_geom_bond_distance
N1 N2 1.255(3)
N1 C5 1.415(3)
N2 C8 1.408(3)
N3 N4 1.331(3)
N3 C8 1.336(3)
N6 C8 1.318(4)
N6 N5 1.321(3)
N6 H5 0.8600
N5 N4 1.318(3)
C7 O2 1.228(3)
C7 O1 1.296(3)
C7 C1 1.479(4)
C3 C4 1.372(4)
C3 C2 1.392(4)
C3 H3 0.9300
C4 C5 1.395(4)
C4 H4 0.9300
C1 C6 1.386(4)
C1 C2 1.403(4)
C2 O3 1.351(3)
C6 C5 1.380(4)
C6 H6 0.9300
O1 H1 0.8200
O3 H2 0.806(19)
O4 H7 0.850(18)
O4 H8 0.872(18)
